data_7104502
loop_
_publ_author_name
'Li, Haijun'
'Li, Wenjuan'
'Li, Zhiping'

_publ_section_title
;
 Iron-catalyzed cross-aldol reactions of ortho-diketones and methyl
 ketones.
;
_journal_issue 22
_journal_name_full 'Chemical communications (Cambridge, England)'
_journal_page_first 3264
_journal_page_last 3266
_journal_paper_doi 10.1039/b903515j
_journal_volume 34
_journal_year 2009
_chemical_formula_sum 'C14 H7 Cl3 O3'
_chemical_formula_weight 329.55
_chemical_name_systematic
;
?
;
_space_group_IT_number 2
_symmetry_cell_setting triclinic
_symmetry_space_group_name_Hall '-P 1'
_symmetry_space_group_name_H-M 'P -1'
_atom_sites_solution_hydrogens geom
_atom_sites_solution_primary direct
_atom_sites_solution_secondary difmap
_audit_creation_method SHELXL-97
_cell_angle_alpha 62.21(3)
_cell_angle_beta 89.89(3)
_cell_angle_gamma 89.83(3)
_cell_formula_units_Z 4
_cell_length_a 4.1248(8)
_cell_length_b 18.813(4)
_cell_length_c 19.845(4)
_cell_measurement_reflns_used 12452
_cell_measurement_temperature 293(2)
_cell_measurement_theta_max 27.48
_cell_measurement_theta_min 1.16
_cell_volume 1362.3(5)
_computing_cell_refinement Rapid-AUTO
_computing_data_collection 'Rapid-AUTO (Rigaku,2000)'
_computing_data_reduction 'CrystalStructure (Rigaku/MSC,2000)'
_computing_molecular_graphics 'Siemens SHELXTL V4.2,(Sheldrick,1990)'
_computing_publication_material SHELXL-97,(Sheldrick,1997)
_computing_structure_refinement SHELXL-97,(Sheldrick,1997)
_computing_structure_solution SHELXS-97,(Sheldrick,1997)
_diffrn_ambient_temperature 293(2)
_diffrn_detector_area_resol_mean 10.00
_diffrn_measured_fraction_theta_full 0.981
_diffrn_measured_fraction_theta_max 0.981
_diffrn_measurement_device_type 'Rigaku RAXIS RAPID IP'
_diffrn_measurement_method \W
_diffrn_radiation_monochromator graphite
_diffrn_radiation_source 'fine-focus sealed tube'
_diffrn_radiation_type MoK\a
_diffrn_radiation_wavelength 0.71073
_diffrn_reflns_av_R_equivalents 0.0332
_diffrn_reflns_av_sigmaI/netI 0.0835
_diffrn_reflns_limit_h_max 5
_diffrn_reflns_limit_h_min -5
_diffrn_reflns_limit_k_max 24
_diffrn_reflns_limit_k_min -24
_diffrn_reflns_limit_l_max 22
_diffrn_reflns_limit_l_min -25
_diffrn_reflns_number 12452
_diffrn_reflns_theta_full 27.48
_diffrn_reflns_theta_max 27.48
_diffrn_reflns_theta_min 1.16
_diffrn_standards_decay_% 0
_diffrn_standards_interval_count 0
_diffrn_standards_interval_time 0
_diffrn_standards_number 0
_exptl_absorpt_coefficient_mu 0.674
_exptl_absorpt_correction_T_max 0.8769
_exptl_absorpt_correction_T_min 0.7291
_exptl_absorpt_correction_type empirical
_exptl_absorpt_process_details
;
HIGASHI, T. (1995). Abscor-Empirical
Absorption Correction based on Fourier
Series Approximation.
Rigaku Corporation,Tokyo,Japan.
;
_exptl_crystal_colour colorless
_exptl_crystal_density_diffrn 1.607
_exptl_crystal_density_method 'not measured'
_exptl_crystal_description block
_exptl_crystal_F_000 664
_exptl_crystal_size_max 0.50
_exptl_crystal_size_mid 0.30
_exptl_crystal_size_min 0.20
_refine_diff_density_max 0.241
_refine_diff_density_min -0.354
_refine_diff_density_rms 0.062
_refine_ls_extinction_method none
_refine_ls_goodness_of_fit_ref 1.058
_refine_ls_hydrogen_treatment none
_refine_ls_matrix_type full
_refine_ls_number_parameters 369
_refine_ls_number_reflns 6165
_refine_ls_number_restraints 1
_refine_ls_restrained_S_all 1.058
_refine_ls_R_factor_all 0.1080
_refine_ls_R_factor_gt 0.0417
_refine_ls_shift/su_max 0.001
_refine_ls_shift/su_mean 0.000
_refine_ls_structure_factor_coef Fsqd
_refine_ls_weighting_details 'calc w=1/[\s^2^(Fo^2^)+(0.0200P)^2^+0.0000P] where P=(Fo^2^+2Fc^2^)/3'
_refine_ls_weighting_scheme calc
_refine_ls_wR_factor_gt 0.0724
_refine_ls_wR_factor_ref 0.0780
_reflns_number_gt 2803
_reflns_number_total 6165
_reflns_threshold_expression >2sigma(I)
_cod_data_source_file b903515j.txt
_cod_data_source_block lzpa
_cod_depositor_comments
;
The following automatic conversions were performed:
'_exptl_absorpt_correction_type' value 'Empirical' changed to 'empirical'
according to '/home/saulius/struct/CIF-dictionaries/cif_core.dic'
dictionary named 'cif_core.dic' version 2.4.1 from 2010-06-29.

Automatic conversion script
Id: cif_fix_enum 1527 2010-12-29 10:47:43Z saulius 
;
_cod_original_sg_symbol_H-M P-1
_cod_database_code 7104502

loop_
_symmetry_equiv_pos_as_xyz
'x, y, z'
'-x, -y, -z'

loop_
_atom_site_label
_atom_site_type_symbol
_atom_site_fract_x
_atom_site_fract_y
_atom_site_fract_z
_atom_site_U_iso_or_equiv
_atom_site_adp_type
_atom_site_occupancy
_atom_site_symmetry_multiplicity
_atom_site_calc_flag
_atom_site_refinement_flags
_atom_site_disorder_assembly
_atom_site_disorder_group
C1 C 0.3334(6) 0.06744(15) 0.05700(15) 0.0415(7) Uani 1 1 d . . .
C2 C 0.2784(6) -0.01752(15) 0.09548(16) 0.0489(7) Uani 1 1 d . . .
H2 H 0.2256 -0.0396 0.0637 0.059 Uiso 1 1 calc R . .
C3 C 0.2903(6) -0.07006(14) 0.16929(17) 0.0442(7) Uani 1 1 d . . .
C4 C 0.3688(6) -0.05638(14) 0.23285(14) 0.0412(7) Uani 1 1 d . . .
C5 C 0.5182(6) 0.01015(15) 0.22783(14) 0.0375(6) Uani 1 1 d . . .
C6 C 0.6445(6) 0.08155(14) 0.15852(14) 0.0344(6) Uani 1 1 d . . .
C7 C 0.4801(6) 0.11430(13) 0.08512(14) 0.0345(6) Uani 1 1 d . . .
C8 C 0.4949(6) 0.20259(15) 0.03488(16) 0.0454(7) Uani 1 1 d . . .
C9 C 0.5512(6) 0.26234(14) 0.06211(15) 0.0375(6) Uani 1 1 d . . .
C10 C 0.4384(6) 0.25239(15) 0.13149(16) 0.0442(7) Uani 1 1 d . . .
H10 H 0.3406 0.2045 0.1657 0.053 Uiso 1 1 calc R . .
C11 C 0.4736(6) 0.31541(18) 0.14937(18) 0.0562(8) Uani 1 1 d . . .
H11 H 0.3977 0.3096 0.1958 0.067 Uiso 1 1 calc R . .
C12 C 0.6202(7) 0.38632(19) 0.0987(2) 0.0668(9) Uani 1 1 d . . .
H12 H 0.6423 0.4280 0.1112 0.080 Uiso 1 1 calc R . .
C13 C 0.7324(7) 0.39538(17) 0.0307(2) 0.0648(9) Uani 1 1 d . . .
H13 H 0.8333 0.4430 -0.0030 0.078 Uiso 1 1 calc R . .
C14 C 0.6967(6) 0.33380(15) 0.01148(16) 0.0519(8) Uani 1 1 d . . .
H14 H 0.7704 0.3405 -0.0354 0.062 Uiso 1 1 calc R . .
C15 C 0.1652(6) 0.56750(15) 0.55700(15) 0.0433(7) Uani 1 1 d . . .
C16 C 0.2238(6) 0.48232(15) 0.59562(16) 0.0494(7) Uani 1 1 d . . .
H16 H 0.2803 0.4601 0.5641 0.059 Uiso 1 1 calc R . .
C17 C 0.2097(6) 0.43016(14) 0.66970(16) 0.0443(7) Uani 1 1 d . . .
C18 C 0.1306(6) 0.44408(14) 0.73301(14) 0.0394(6) Uani 1 1 d . . .
C19 C -0.0165(6) 0.51048(15) 0.72724(14) 0.0366(6) Uani 1 1 d . . .
C20 C -0.1454(6) 0.58167(14) 0.65827(14) 0.0348(6) Uani 1 1 d . . .
C21 C 0.0217(6) 0.61433(13) 0.58482(14) 0.0345(6) Uani 1 1 d . . .
C22 C 0.0043(6) 0.70230(15) 0.53498(16) 0.0453(7) Uani 1 1 d . . .
C23 C -0.0502(6) 0.76194(13) 0.56226(15) 0.0390(6) Uani 1 1 d . . .
C24 C 0.0618(6) 0.75290(15) 0.63144(16) 0.0423(7) Uani 1 1 d . . .
H24 H 0.1600 0.7050 0.6656 0.051 Uiso 1 1 calc R . .
C25 C 0.0282(7) 0.81453(18) 0.64988(18) 0.0553(8) Uani 1 1 d . . .
H25 H 0.1046 0.8084 0.6963 0.066 Uiso 1 1 calc R . .
C26 C -0.1203(7) 0.88601(18) 0.5989(2) 0.0642(9) Uani 1 1 d . . .
H26 H -0.1439 0.9276 0.6115 0.077 Uiso 1 1 calc R . .
C27 C -0.2309(7) 0.89537(17) 0.5307(2) 0.0665(9) Uani 1 1 d . . .
H27 H -0.3296 0.9434 0.4970 0.080 Uiso 1 1 calc R . .
C28 C -0.1977(6) 0.83419(15) 0.51129(16) 0.0515(8) Uani 1 1 d . . .
H28 H -0.2731 0.8410 0.4645 0.062 Uiso 1 1 calc R . .
Cl1 Cl 0.1931(2) -0.16810(4) 0.19076(5) 0.0909(3) Uani 1 1 d . . .
Cl2 Cl 0.26432(19) -0.13142(5) 0.32199(4) 0.0701(2) Uani 1 1 d . . .
Cl3 Cl 0.60071(19) 0.01778(5) 0.30876(4) 0.0671(2) Uani 1 1 d . . .
Cl4 Cl 0.3074(2) 0.33208(4) 0.69070(5) 0.0910(3) Uani 1 1 d . . .
Cl5 Cl 0.2355(2) 0.36858(5) 0.82204(4) 0.0704(2) Uani 1 1 d . . .
Cl6 Cl -0.1009(2) 0.51776(5) 0.80869(4) 0.0677(2) Uani 1 1 d . . .
H1 H 0.302(9) 0.158(3) -0.034(2) 0.138(15) Uiso 1 1 d . . .
H4 H 0.194(8) 0.6539(13) 0.464(2) 0.129(14) Uiso 1 1 d D . .
O1 O 0.2309(5) 0.09896(13) -0.01478(12) 0.0687(6) Uani 1 1 d . . .
O2 O 0.4390(6) 0.22841(12) -0.03421(11) 0.0815(7) Uani 1 1 d . . .
O3 O 0.8827(4) 0.11577(10) 0.16616(11) 0.0493(5) Uani 1 1 d . . .
O4 O 0.2701(5) 0.59898(12) 0.48512(11) 0.0680(6) Uani 1 1 d D . .
O5 O 0.0622(6) 0.72845(11) 0.46593(11) 0.0819(7) Uani 1 1 d . . .
O6 O -0.3831(4) 0.61581(10) 0.66639(11) 0.0493(5) Uani 1 1 d . . .

loop_
_atom_site_aniso_label
_atom_site_aniso_U_11
_atom_site_aniso_U_22
_atom_site_aniso_U_33
_atom_site_aniso_U_23
_atom_site_aniso_U_13
_atom_site_aniso_U_12
C1 0.062(2) 0.0328(15) 0.0290(15) -0.0137(13) 0.0023(13) -0.0031(12)
C2 0.067(2) 0.0381(17) 0.0470(19) -0.0245(15) -0.0047(14) -0.0022(13)
C3 0.0530(19) 0.0240(14) 0.0503(19) -0.0129(13) -0.0055(14) -0.0033(12)
C4 0.0392(17) 0.0314(15) 0.0376(16) -0.0032(13) 0.0026(12) 0.0007(11)
C5 0.0359(16) 0.0420(15) 0.0316(14) -0.0148(12) -0.0014(11) 0.0060(12)
C6 0.0327(16) 0.0310(14) 0.0402(16) -0.0171(13) 0.0040(12) 0.0047(11)
C7 0.0414(16) 0.0286(14) 0.0301(14) -0.0110(12) 0.0047(12) 0.0005(11)
C8 0.0563(19) 0.0374(16) 0.0386(17) -0.0144(14) 0.0024(13) -0.0008(12)
C9 0.0415(17) 0.0286(14) 0.0405(16) -0.0146(12) -0.0034(12) 0.0001(11)
C10 0.0420(18) 0.0367(16) 0.0516(18) -0.0185(14) 0.0007(13) -0.0010(12)
C11 0.053(2) 0.062(2) 0.068(2) -0.0428(19) -0.0039(16) 0.0089(15)
C12 0.067(2) 0.049(2) 0.099(3) -0.046(2) -0.017(2) 0.0022(16)
C13 0.067(2) 0.0338(18) 0.084(3) -0.0189(18) 0.0022(18) -0.0132(14)
C14 0.059(2) 0.0369(17) 0.0521(19) -0.0145(15) 0.0032(14) -0.0079(13)
C15 0.061(2) 0.0355(16) 0.0319(16) -0.0144(13) -0.0018(13) 0.0038(13)
C16 0.066(2) 0.0383(17) 0.0488(19) -0.0243(15) 0.0033(14) 0.0070(13)
C17 0.0526(19) 0.0264(15) 0.0486(19) -0.0130(14) 0.0029(14) 0.0065(12)
C18 0.0377(16) 0.0335(15) 0.0324(15) -0.0030(12) -0.0015(11) 0.0022(12)
C19 0.0347(16) 0.0399(15) 0.0316(14) -0.0135(12) 0.0031(11) -0.0047(11)
C20 0.0355(17) 0.0298(14) 0.0388(16) -0.0157(12) -0.0033(12) -0.0036(11)
C21 0.0413(16) 0.0273(14) 0.0330(14) -0.0125(12) -0.0054(12) 0.0036(11)
C22 0.0564(19) 0.0394(16) 0.0358(17) -0.0141(14) -0.0002(13) 0.0064(12)
C23 0.0437(17) 0.0245(14) 0.0436(17) -0.0116(12) 0.0062(13) 0.0002(11)
C24 0.0424(17) 0.0342(15) 0.0505(18) -0.0200(14) 0.0025(13) 0.0024(11)
C25 0.055(2) 0.060(2) 0.065(2) -0.0403(18) 0.0072(15) -0.0074(15)
C26 0.064(2) 0.047(2) 0.095(3) -0.044(2) 0.018(2) -0.0039(16)
C27 0.067(2) 0.0382(18) 0.087(3) -0.0228(18) 0.0056(19) 0.0129(14)
C28 0.058(2) 0.0398(18) 0.0483(18) -0.0135(15) -0.0010(14) 0.0076(13)
Cl1 0.1411(9) 0.0302(4) 0.0852(7) -0.0132(5) -0.0261(5) -0.0171(4)
Cl2 0.0838(6) 0.0518(5) 0.0447(5) 0.0028(4) 0.0072(4) -0.0136(4)
Cl3 0.0903(6) 0.0722(6) 0.0395(5) -0.0267(4) -0.0022(4) -0.0051(4)
Cl4 0.1410(9) 0.0317(4) 0.0832(7) -0.0128(4) 0.0281(6) 0.0195(4)
Cl5 0.0846(6) 0.0516(5) 0.0452(5) 0.0023(4) -0.0054(4) 0.0151(4)
Cl6 0.0920(6) 0.0729(5) 0.0390(4) -0.0267(4) 0.0037(4) 0.0070(4)
O1 0.127(2) 0.0429(13) 0.0359(13) -0.0178(11) -0.0152(11) -0.0072(11)
O2 0.165(2) 0.0378(13) 0.0321(13) -0.0080(11) -0.0138(12) -0.0141(12)
O3 0.0350(12) 0.0441(11) 0.0642(14) -0.0213(10) -0.0041(9) -0.0027(8)
O4 0.126(2) 0.0430(13) 0.0331(12) -0.0161(11) 0.0154(11) 0.0113(12)
O5 0.161(2) 0.0373(13) 0.0353(13) -0.0069(10) 0.0130(12) 0.0165(12)
O6 0.0350(12) 0.0465(11) 0.0633(13) -0.0232(10) 0.0056(9) 0.0054(8)

loop_
_atom_type_symbol
_atom_type_description
_atom_type_scat_dispersion_real
_atom_type_scat_dispersion_imag
_atom_type_scat_source
C C 0.0033 0.0016 'International Tables Vol C Tables 4.2.6.8 and 6.1.1.4'
H H 0.0000 0.0000 'International Tables Vol C Tables 4.2.6.8 and 6.1.1.4'
O O 0.0106 0.0060 'International Tables Vol C Tables 4.2.6.8 and 6.1.1.4'
Cl Cl 0.1484 0.1585 'International Tables Vol C Tables 4.2.6.8 and 6.1.1.4'

loop_
_geom_angle_atom_site_label_1
_geom_angle_atom_site_label_2
_geom_angle_atom_site_label_3
_geom_angle
_geom_angle_site_symmetry_1
_geom_angle_site_symmetry_3
_geom_angle_publ_flag
O1 C1 C7 121.4(2) . . ?
O1 C1 C2 110.4(2) . . ?
C7 C1 C2 128.1(2) . . ?
C3 C2 C1 130.7(3) . . ?
C3 C2 H2 114.7 . . ?
C1 C2 H2 114.7 . . ?
C2 C3 C4 128.9(2) . . ?
C2 C3 Cl1 114.8(2) . . ?
C4 C3 Cl1 116.2(2) . . ?
C5 C4 C3 125.1(2) . . ?
C5 C4 Cl2 118.3(2) . . ?
C3 C4 Cl2 116.54(19) . . ?
C4 C5 C6 128.9(2) . . ?
C4 C5 Cl3 120.0(2) . . ?
C6 C5 Cl3 111.07(19) . . ?
O3 C6 C7 119.8(2) . . ?
O3 C6 C5 117.7(2) . . ?
C7 C6 C5 122.3(2) . . ?
C1 C7 C6 123.7(2) . . ?
C1 C7 C8 118.1(2) . . ?
C6 C7 C8 118.0(2) . . ?
O2 C8 C9 117.4(2) . . ?
O2 C8 C7 118.1(2) . . ?
C9 C8 C7 124.4(2) . . ?
C10 C9 C14 120.3(2) . . ?
C10 C9 C8 122.6(2) . . ?
C14 C9 C8 116.8(2) . . ?
C9 C10 C11 118.8(3) . . ?
C9 C10 H10 120.6 . . ?
C11 C10 H10 120.6 . . ?
C12 C11 C10 120.6(3) . . ?
C12 C11 H11 119.7 . . ?
C10 C11 H11 119.7 . . ?
C13 C12 C11 120.2(3) . . ?
C13 C12 H12 119.9 . . ?
C11 C12 H12 119.9 . . ?
C12 C13 C14 120.1(3) . . ?
C12 C13 H13 119.9 . . ?
C14 C13 H13 119.9 . . ?
C9 C14 C13 120.0(3) . . ?
C9 C14 H14 120.0 . . ?
C13 C14 H14 120.0 . . ?
O4 C15 C21 121.4(2) . . ?
O4 C15 C16 110.2(2) . . ?
C21 C15 C16 128.5(2) . . ?
C17 C16 C15 130.1(3) . . ?
C17 C16 H16 114.9 . . ?
C15 C16 H16 114.9 . . ?
C16 C17 C18 129.3(2) . . ?
C16 C17 Cl4 114.0(2) . . ?
C18 C17 Cl4 116.6(2) . . ?
C19 C18 C17 124.7(2) . . ?
C19 C18 Cl5 119.2(2) . . ?
C17 C18 Cl5 116.14(19) . . ?
C18 C19 C20 129.6(2) . . ?
C18 C19 Cl6 119.2(2) . . ?
C20 C19 Cl6 111.05(19) . . ?
O6 C20 C21 120.4(2) . . ?
O6 C20 C19 117.7(2) . . ?
C21 C20 C19 121.7(2) . . ?
C15 C21 C20 123.6(2) . . ?
C15 C21 C22 118.6(2) . . ?
C20 C21 C22 117.6(2) . . ?
O5 C22 C23 117.1(2) . . ?
O5 C22 C21 118.1(2) . . ?
C23 C22 C21 124.5(2) . . ?
C24 C23 C28 119.5(2) . . ?
C24 C23 C22 123.6(2) . . ?
C28 C23 C22 116.7(2) . . ?
C25 C24 C23 120.2(3) . . ?
C25 C24 H24 119.9 . . ?
C23 C24 H24 119.9 . . ?
C24 C25 C26 119.9(3) . . ?
C24 C25 H25 120.1 . . ?
C26 C25 H25 120.1 . . ?
C27 C26 C25 120.3(3) . . ?
C27 C26 H26 119.8 . . ?
C25 C26 H26 119.8 . . ?
C26 C27 C28 120.5(3) . . ?
C26 C27 H27 119.7 . . ?
C28 C27 H27 119.7 . . ?
C27 C28 C23 119.7(3) . . ?
C27 C28 H28 120.2 . . ?
C23 C28 H28 120.2 . . ?
C1 O1 H1 100(2) . . ?
C8 O2 H1 100.4(16) . . ?
C15 O4 H4 102(2) . . ?

loop_
_geom_bond_atom_site_label_1
_geom_bond_atom_site_label_2
_geom_bond_distance
_geom_bond_site_symmetry_2
_geom_bond_publ_flag
C1 O1 1.331(3) . ?
C1 C7 1.385(3) . ?
C1 C2 1.433(3) . ?
C2 C3 1.332(4) . ?
C2 H2 0.9300 . ?
C3 C4 1.438(4) . ?
C3 Cl1 1.736(3) . ?
C4 C5 1.358(3) . ?
C4 Cl2 1.726(3) . ?
C5 C6 1.499(3) . ?
C5 Cl3 1.713(3) . ?
C6 O3 1.224(3) . ?
C6 C7 1.458(3) . ?
C7 C8 1.488(3) . ?
C8 O2 1.244(3) . ?
C8 C9 1.476(3) . ?
C9 C10 1.380(3) . ?
C9 C14 1.385(3) . ?
C10 C11 1.395(3) . ?
C10 H10 0.9300 . ?
C11 C12 1.381(4) . ?
C11 H11 0.9300 . ?
C12 C13 1.360(4) . ?
C12 H12 0.9300 . ?
C13 C14 1.387(4) . ?
C13 H13 0.9300 . ?
C14 H14 0.9300 . ?
C15 O4 1.336(3) . ?
C15 C21 1.372(3) . ?
C15 C16 1.438(3) . ?
C16 C17 1.335(4) . ?
C16 H16 0.9300 . ?
C17 C18 1.435(4) . ?
C17 Cl4 1.738(2) . ?
C18 C19 1.343(3) . ?
C18 Cl5 1.728(2) . ?
C19 C20 1.496(3) . ?
C19 Cl6 1.720(3) . ?
C20 O6 1.222(3) . ?
C20 C21 1.463(3) . ?
C21 C22 1.482(3) . ?
C22 O5 1.244(3) . ?
C22 C23 1.472(3) . ?
C23 C24 1.382(3) . ?
C23 C28 1.399(3) . ?
C24 C25 1.375(3) . ?
C24 H24 0.9300 . ?
C25 C26 1.392(4) . ?
C25 H25 0.9300 . ?
C26 C27 1.359(4) . ?
C26 H26 0.9300 . ?
C27 C28 1.381(4) . ?
C27 H27 0.9300 . ?
C28 H28 0.9300 . ?
O1 H1 1.03(5) . ?
O2 H1 1.44(5) . ?
O4 H4 0.968(19) . ?
